data_4115132
loop_
_publ_author_name
'Myunghyun Paik Suh'
'Jung Woo Ko'
'Hye Jin Choi'

_publ_section_title
;
 A Metal-Organic Bilayer Open Framework with a Dynamic Component:
 Single-Crystal-to-Single-Crystal Transformations
;
_journal_name_full 'Journal of the American Chemical Society'
_journal_page_first 10976
_journal_page_last 10977
_journal_paper_doi 10.1021/ja017560y
_journal_volume 124
_journal_year 2002
_chemical_formula_sum 'C72 H135 N18 Ni3 O30'
_chemical_formula_weight 1909.11
_chemical_name_systematic
; 
 ? 
;
_space_group_IT_number 2
_symmetry_cell_setting triclinic
_symmetry_space_group_name_Hall '-P 1'
_symmetry_space_group_name_H-M 'P -1'
_atom_sites_solution_hydrogens geom
_atom_sites_solution_primary direct
_atom_sites_solution_secondary difmap
_audit_creation_method SHELXL-97
_cell_angle_alpha 73.0030(10)
_cell_angle_beta 68.2400(10)
_cell_angle_gamma 76.073(3)
_cell_formula_units_Z 2
_cell_length_a 16.505
_cell_length_b 19.9450(10)
_cell_length_c 20.6640(10)
_cell_measurement_temperature 293(2)
_cell_volume 5974.3(4)
_computing_structure_refinement 'SHELXL-97 (Sheldrick, 1997)'
_computing_structure_solution 'SHELXS-97 (Sheldrick, 1990)'
_diffrn_ambient_temperature 293(2)
_diffrn_measured_fraction_theta_full 0.826
_diffrn_measured_fraction_theta_max 0.826
_diffrn_radiation_monochromator graphite
_diffrn_radiation_source 'fine-focus sealed tube'
_diffrn_radiation_type MoK\a
_diffrn_radiation_wavelength 0.71073
_diffrn_reflns_av_R_equivalents 0.0404
_diffrn_reflns_av_sigmaI/netI 0.1644
_diffrn_reflns_limit_h_max 15
_diffrn_reflns_limit_h_min -14
_diffrn_reflns_limit_k_max 17
_diffrn_reflns_limit_k_min -25
_diffrn_reflns_limit_l_max 25
_diffrn_reflns_limit_l_min -26
_diffrn_reflns_number 28415
_diffrn_reflns_theta_full 27.42
_diffrn_reflns_theta_max 27.42
_diffrn_reflns_theta_min 1.34
_exptl_absorpt_coefficient_mu 0.534
_exptl_crystal_density_diffrn 1.061
_exptl_crystal_F_000 2034
_refine_diff_density_max 0.798
_refine_diff_density_min -0.429
_refine_diff_density_rms 0.101
_refine_ls_extinction_method none
_refine_ls_goodness_of_fit_ref 0.943
_refine_ls_hydrogen_treatment mixed
_refine_ls_matrix_type full
_refine_ls_number_parameters 1005
_refine_ls_number_reflns 22511
_refine_ls_number_restraints 56
_refine_ls_restrained_S_all 0.944
_refine_ls_R_factor_all 0.2077
_refine_ls_R_factor_gt 0.0899
_refine_ls_shift/su_max 0.672
_refine_ls_shift/su_mean 0.055
_refine_ls_structure_factor_coef Fsqd
_refine_ls_weighting_details 'calc w=1/[\s^2^(Fo^2^)+(0.1708P)^2^+0.0000P] where P=(Fo^2^+2Fc^2^)/3'
_refine_ls_weighting_scheme calc
_refine_ls_wR_factor_gt 0.2488
_refine_ls_wR_factor_ref 0.3034
_reflns_number_gt 8789
_reflns_number_total 22511
_reflns_threshold_expression >2sigma(I)
_cod_data_source_file ja017560y_s2_2.cif
_cod_data_source_block '[Ni2(C26H52N10)]3[BTC]4.6C5H5N.36H2O'
_cod_database_code 4115132

loop_
_symmetry_equiv_pos_as_xyz
'x, y, z'
'-x, -y, -z'

loop_
_atom_site_label
_atom_site_type_symbol
_atom_site_fract_x
_atom_site_fract_y
_atom_site_fract_z
_atom_site_U_iso_or_equiv
_atom_site_adp_type
_atom_site_occupancy
_atom_site_symmetry_multiplicity
_atom_site_calc_flag
_atom_site_refinement_flags
_atom_site_disorder_assembly
_atom_site_disorder_group
NiA Ni 0.23566(4) 0.91525(4) 0.32260(4) 0.0518(3) Uani 1 1 d . . .
N1A N 0.1918(4) 0.8887(3) 0.1890(4) 0.0782(17) Uani 1 1 d . . .
N2A N 0.2888(3) 0.9477(3) 0.2128(3) 0.0792(17) Uani 1 1 d . . .
H2A H 0.3361 0.9150 0.1974 0.095 Uiso 1 1 calc R . .
N3A N 0.3002(3) 0.9887(3) 0.3269(4) 0.0730(17) Uani 1 1 d . . .
H3A H 0.2592 1.0278 0.3341 0.088 Uiso 1 1 calc R . .
N4A N 0.1806(3) 0.8825(3) 0.4305(3) 0.0737(16) Uani 1 1 d . . .
H4A H 0.1324 0.9151 0.4443 0.088 Uiso 1 1 calc R . .
N5A N 0.1697(3) 0.8438(2) 0.3159(3) 0.0553(13) Uani 1 1 d . . .
H5A H 0.2097 0.8043 0.3079 0.066 Uiso 1 1 calc R . .
C1A C 0.3555(6) 0.8678(6) 0.0259(6) 0.129(4) Uani 1 1 d . . .
H1A H 0.4011 0.8637 0.0436 0.155 Uiso 1 1 calc R . .
C2A C 0.2111(6) 0.8617(6) 0.0433(6) 0.118(3) Uani 1 1 d . . .
H2A1 H 0.1547 0.8528 0.0730 0.142 Uiso 1 1 calc R . .
C3A C 0.2727(5) 0.8552(4) 0.0734(5) 0.085(2) Uani 1 1 d . . .
C4A C 0.2524(5) 0.8343(4) 0.1528(4) 0.094(2) Uani 1 1 d . . .
H4A1 H 0.2267 0.7908 0.1712 0.113 Uiso 1 1 calc R . .
H4A2 H 0.3070 0.8248 0.1637 0.113 Uiso 1 1 calc R . .
C5A C 0.2259(5) 0.9537(4) 0.1743(4) 0.081(2) Uani 1 1 d . . .
H5A1 H 0.1769 0.9907 0.1879 0.098 Uiso 1 1 calc R . .
H5A2 H 0.2555 0.9679 0.1233 0.098 Uiso 1 1 calc R . .
C6A C 0.3222(5) 1.0163(4) 0.1993(5) 0.096(3) Uani 1 1 d . . .
H6A1 H 0.3655 1.0258 0.1520 0.115 Uiso 1 1 calc R . .
H6A2 H 0.2738 1.0554 0.2021 0.115 Uiso 1 1 calc R . .
C7A C 0.3628(5) 1.0088(4) 0.2549(6) 0.108(3) Uani 1 1 d . . .
H7A1 H 0.4148 0.9730 0.2484 0.129 Uiso 1 1 calc R . .
H7A2 H 0.3811 1.0534 0.2495 0.129 Uiso 1 1 calc R . .
C8A C 0.3388(5) 0.9693(4) 0.3858(5) 0.087(3) Uani 1 1 d . . .
H8A1 H 0.3622 1.0095 0.3857 0.104 Uiso 1 1 calc R . .
H8A2 H 0.3873 0.9306 0.3777 0.104 Uiso 1 1 calc R . .
C9A C 0.2709(7) 0.9472(5) 0.4575(6) 0.125(4) Uani 1 1 d . . .
H9A1 H 0.2208 0.9848 0.4624 0.150 Uiso 1 1 calc R . .
H9A2 H 0.2960 0.9441 0.4942 0.150 Uiso 1 1 calc R . .
C10A C 0.2368(5) 0.8783(5) 0.4732(4) 0.096(3) Uani 1 1 d . . .
H10A H 0.2864 0.8409 0.4632 0.115 Uiso 1 1 calc R . .
H10B H 0.2031 0.8660 0.5236 0.115 Uiso 1 1 calc R . .
C11A C 0.1477(5) 0.8159(4) 0.4424(4) 0.081(2) Uani 1 1 d . . .
H11A H 0.1050 0.8056 0.4899 0.097 Uiso 1 1 calc R . .
H11B H 0.1962 0.7769 0.4387 0.097 Uiso 1 1 calc R . .
C12A C 0.1058(4) 0.8239(4) 0.3878(4) 0.071(2) Uani 1 1 d . . .
H12A H 0.0868 0.7797 0.3930 0.085 Uiso 1 1 calc R . .
H12B H 0.0544 0.8603 0.3943 0.085 Uiso 1 1 calc R . .
C13A C 0.1322(4) 0.8675(3) 0.2564(4) 0.0630(18) Uani 1 1 d . . .
H13A H 0.1061 0.8290 0.2559 0.076 Uiso 1 1 calc R . .
H13B H 0.0851 0.9068 0.2662 0.076 Uiso 1 1 calc R . .
NiB Ni 0.73532(4) 0.41578(4) 0.33170(4) 0.0525(3) Uani 1 1 d . . .
N1B N 0.8713(4) 0.5074(3) 0.1896(4) 0.094(2) Uani 1 1 d . . .
N2B N 0.8456(3) 0.4557(3) 0.3166(3) 0.0654(15) Uani 1 1 d . . .
H2B H 0.8922 0.4207 0.3069 0.079 Uiso 1 1 calc R . .
N3B N 0.7134(3) 0.4018(3) 0.4390(3) 0.0686(15) Uani 1 1 d . . .
H3B H 0.6731 0.4389 0.4537 0.082 Uiso 1 1 calc R . .
N4B N 0.6239(3) 0.3778(3) 0.3463(3) 0.0610(14) Uani 1 1 d . . .
H4B H 0.5786 0.4141 0.3546 0.073 Uiso 1 1 calc R . .
N5B N 0.7568(4) 0.4313(3) 0.2239(3) 0.0837(18) Uani 1 1 d . . .
H5B H 0.7987 0.3956 0.2077 0.100 Uiso 1 1 calc R . .
C1B C 0.9708(8) 0.5496(7) 0.0363(8) 0.165(5) Uani 1 1 d . . .
H1B H 0.9502 0.5862 0.0604 0.198 Uiso 1 1 calc R . .
C2B C 1.0017(9) 0.4341(7) 0.0363(8) 0.164(5) Uani 1 1 d . . .
H2B1 H 1.0038 0.3865 0.0597 0.196 Uiso 1 1 calc R . .
C3B C 0.9723(5) 0.4815(6) 0.0749(6) 0.112(3) Uani 1 1 d . . .
C4B C 0.9491(5) 0.4618(5) 0.1550(5) 0.109(3) Uani 1 1 d . . .
H4B1 H 0.9384 0.4130 0.1724 0.130 Uiso 1 1 calc R . .
H4B2 H 0.9987 0.4653 0.1678 0.130 Uiso 1 1 calc R . .
C5B C 0.8646(4) 0.5182(4) 0.2558(5) 0.083(2) Uani 1 1 d . . .
H5B1 H 0.8183 0.5576 0.2668 0.100 Uiso 1 1 calc R . .
H5B2 H 0.9195 0.5315 0.2513 0.100 Uiso 1 1 calc R . .
C6B C 0.8369(5) 0.4686(4) 0.3860(5) 0.088(2) Uani 1 1 d . . .
H6B1 H 0.7995 0.5134 0.3925 0.105 Uiso 1 1 calc R . .
H6B2 H 0.8944 0.4707 0.3872 0.105 Uiso 1 1 calc R . .
C7B C 0.7968(5) 0.4085(4) 0.4446(5) 0.088(2) Uani 1 1 d . . .
H7B1 H 0.8373 0.3646 0.4406 0.106 Uiso 1 1 calc R . .
H7B2 H 0.7864 0.4176 0.4909 0.106 Uiso 1 1 calc R . .
C8B C 0.6776(4) 0.3352(4) 0.4855(4) 0.092(2) Uani 1 1 d . . .
H8B1 H 0.7204 0.2945 0.4726 0.110 Uiso 1 1 calc R . .
H8B2 H 0.6684 0.3338 0.5350 0.110 Uiso 1 1 calc R . .
C9B C 0.5943(5) 0.3308(5) 0.4783(5) 0.102(3) Uani 1 1 d . . .
H9B1 H 0.5548 0.3747 0.4851 0.123 Uiso 1 1 calc R . .
H9B2 H 0.5678 0.2929 0.5166 0.123 Uiso 1 1 calc R . .
C10B C 0.5997(4) 0.3176(4) 0.4075(5) 0.090(3) Uani 1 1 d . . .
H10C H 0.6430 0.2761 0.3980 0.108 Uiso 1 1 calc R . .
H10D H 0.5430 0.3075 0.4119 0.108 Uiso 1 1 calc R . .
C11B C 0.6327(5) 0.3655(4) 0.2769(5) 0.085(2) Uani 1 1 d . . .
H11C H 0.5751 0.3634 0.2758 0.102 Uiso 1 1 calc R . .
H11D H 0.6697 0.3205 0.2707 0.102 Uiso 1 1 calc R . .
C12B C 0.6732(5) 0.4245(5) 0.2168(5) 0.097(3) Uani 1 1 d . . .
H12C H 0.6846 0.4139 0.1710 0.116 Uiso 1 1 calc R . .
H12D H 0.6329 0.4687 0.2192 0.116 Uiso 1 1 calc R . .
C13B C 0.7895(5) 0.5000(4) 0.1819(4) 0.096(3) Uani 1 1 d . . .
H13C H 0.7991 0.5042 0.1317 0.116 Uiso 1 1 calc R . .
H13D H 0.7443 0.5387 0.1972 0.116 Uiso 1 1 calc R . .
NiC Ni 0.74010(4) -0.07920(4) 0.31163(5) 0.0564(3) Uani 1 1 d . . .
N1C N 0.6503(4) 0.0114(3) 0.1856(4) 0.0796(17) Uani 1 1 d . . .
N2C N 0.6272(3) -0.0065(3) 0.3135(3) 0.0574(14) Uani 1 1 d . . .
H2C H 0.6414 0.0368 0.3073 0.069 Uiso 1 1 calc R . .
N3C N 0.6888(3) -0.1015(3) 0.4204(3) 0.0744(17) Uani 1 1 d . . .
H3C H 0.6646 -0.1419 0.4338 0.089 Uiso 1 1 calc R . .
N4C N 0.8524(3) -0.1536(3) 0.3088(3) 0.0693(16) Uani 1 1 d . . .
H4C H 0.8364 -0.1964 0.3157 0.083 Uiso 1 1 calc R . .
N5C N 0.7905(3) -0.0577(3) 0.2008(3) 0.0707(16) Uani 1 1 d . . .
H5C H 0.8164 -0.0180 0.1857 0.085 Uiso 1 1 calc R . .
C1C C 0.6282(6) 0.1133(6) 0.0477(5) 0.120(3) Uani 1 1 d . . .
H1C H 0.5717 0.1056 0.0779 0.144 Uiso 1 1 calc R . .
C2C C 0.7723(7) 0.1187(5) 0.0306(6) 0.111(3) Uani 1 1 d . . .
H2C1 H 0.8177 0.1144 0.0487 0.133 Uiso 1 1 calc R . .
C3C C 0.6913(6) 0.1060(4) 0.0764(5) 0.081(2) Uani 1 1 d . . .
C4C C 0.6731(5) 0.0843(4) 0.1555(4) 0.082(2) Uani 1 1 d . . .
H4C1 H 0.7248 0.0866 0.1660 0.098 Uiso 1 1 calc R . .
H4C2 H 0.6247 0.1173 0.1782 0.098 Uiso 1 1 calc R . .
C5C C 0.5899(4) -0.0012(3) 0.2565(4) 0.070(2) Uani 1 1 d . . .
H5C1 H 0.5674 -0.0449 0.2656 0.084 Uiso 1 1 calc R . .
H5C2 H 0.5403 0.0369 0.2596 0.084 Uiso 1 1 calc R . .
C6C C 0.5670(4) -0.0248(4) 0.3872(4) 0.076(2) Uani 1 1 d . . .
H6C1 H 0.5394 -0.0647 0.3923 0.091 Uiso 1 1 calc R . .
H6C2 H 0.5209 0.0151 0.3967 0.091 Uiso 1 1 calc R . .
C7C C 0.6149(4) -0.0435(4) 0.4403(4) 0.0750(19) Uani 1 1 d . . .
H7C1 H 0.6376 -0.0025 0.4393 0.090 Uiso 1 1 calc R . .
H7C2 H 0.5753 -0.0593 0.4882 0.090 Uiso 1 1 calc R . .
C8C C 0.7546(5) -0.1151(4) 0.4592(4) 0.085(2) Uani 1 1 d . . .
H8C1 H 0.7245 -0.1263 0.5104 0.102 Uiso 1 1 calc R . .
H8C2 H 0.7805 -0.0725 0.4475 0.102 Uiso 1 1 calc R . .
C9C C 0.8273(6) -0.1761(4) 0.4387(5) 0.098(3) Uani 1 1 d . . .
H9C1 H 0.8001 -0.2167 0.4454 0.118 Uiso 1 1 calc R . .
H9C2 H 0.8613 -0.1890 0.4713 0.118 Uiso 1 1 calc R . .
C10C C 0.8911(5) -0.1605(4) 0.3615(5) 0.086(2) Uani 1 1 d . . .
H10E H 0.9137 -0.1170 0.3530 0.103 Uiso 1 1 calc R . .
H10F H 0.9408 -0.1985 0.3565 0.103 Uiso 1 1 calc R . .
C11C C 0.9130(4) -0.1376(4) 0.2349(5) 0.093(3) Uani 1 1 d . . .
H11E H 0.9574 -0.1786 0.2256 0.112 Uiso 1 1 calc R . .
H11F H 0.9427 -0.0984 0.2283 0.112 Uiso 1 1 calc R . .
C12C C 0.8602(5) -0.1179(4) 0.1823(4) 0.089(2) Uani 1 1 d . . .
H12E H 0.8990 -0.1046 0.1336 0.107 Uiso 1 1 calc R . .
H12F H 0.8340 -0.1581 0.1862 0.107 Uiso 1 1 calc R . .
C13C C 0.7227(5) -0.0450(4) 0.1659(4) 0.076(2) Uani 1 1 d . . .
H13E H 0.7509 -0.0334 0.1144 0.091 Uiso 1 1 calc R . .
H13F H 0.6986 -0.0885 0.1779 0.091 Uiso 1 1 calc R . .
O1 O 0.6661(2) -0.1559(2) 0.3114(2) 0.0644(12) Uani 1 1 d . . .
O2 O 0.7392(3) -0.2597(3) 0.3484(4) 0.132(3) Uani 1 1 d . . .
O3 O 0.3550(2) 0.8405(2) 0.3220(2) 0.0622(12) Uani 1 1 d . . .
O4 O 0.3316(3) 0.7460(2) 0.3012(3) 0.1000(19) Uani 1 1 d . . .
O5 O 0.6652(2) 0.52210(18) 0.3318(2) 0.0610(11) Uani 1 1 d . . .
O6 O 0.5244(3) 0.5183(2) 0.3487(3) 0.0862(16) Uani 1 1 d . . .
C1 C 0.6760(4) -0.2224(3) 0.3304(4) 0.0675(19) Uani 1 1 d . . .
C2 C 0.3773(3) 0.7786(3) 0.3136(3) 0.0533(16) Uani 1 1 d . . .
C3 C 0.5865(4) 0.5509(3) 0.3388(4) 0.0585(16) Uani 1 1 d . . .
C4 C 0.6086(3) 0.7400(3) 0.3275(3) 0.0495(15) Uani 1 1 d . . .
C5 C 0.5262(3) 0.7757(3) 0.3217(3) 0.0469(14) Uani 1 1 d . . .
H5 H 0.5128 0.8245 0.3180 0.056 Uiso 1 1 calc R . .
C6 C 0.4660(3) 0.7401(3) 0.3213(3) 0.0481(14) Uani 1 1 d . . .
C7 C 0.4859(3) 0.6672(3) 0.3265(3) 0.0461(14) Uani 1 1 d . . .
H7 H 0.4446 0.6432 0.3258 0.055 Uiso 1 1 calc R . .
C8 C 0.5655(3) 0.6300(3) 0.3327(3) 0.0497(15) Uani 1 1 d . . .
C9 C 0.6266(3) 0.6674(3) 0.3334(3) 0.0538(16) Uani 1 1 d . . .
H9 H 0.6806 0.6429 0.3379 0.065 Uiso 1 1 calc R . .
O7 O 0.1145(2) 0.9919(2) 0.3229(2) 0.0615(11) Uani 1 1 d . . .
O8 O 0.1415(4) 1.0868(3) 0.3387(5) 0.190(4) Uani 1 1 d . . .
O9 O 0.8038(2) 0.31058(19) 0.3299(2) 0.0668(12) Uani 1 1 d . . .
O10 O 0.9429(3) 0.3124(2) 0.3150(3) 0.104(2) Uani 1 1 d . . .
O11 O 0.8127(2) -0.0026(2) 0.3123(2) 0.0651(12) Uani 1 1 d . . .
O12 O 0.7246(3) 0.0996(2) 0.3037(3) 0.0928(17) Uani 1 1 d . . .
C10 C 0.0926(4) 1.0539(3) 0.3300(4) 0.073(2) Uani 1 1 d . . .
C11 C 0.8816(4) 0.2817(3) 0.3235(4) 0.0586(17) Uani 1 1 d . . .
C12 C 0.7940(4) 0.0617(3) 0.3124(4) 0.0574(17) Uani 1 1 d . . .
C13 C 1.0048(3) 0.0935(3) 0.3260(4) 0.0580(17) Uani 1 1 d . . .
C14 C 0.9837(3) 0.1659(3) 0.3266(3) 0.0547(16) Uani 1 1 d . . .
H14 H 1.0248 0.1891 0.3289 0.066 Uiso 1 1 calc R . .
C15 C 0.9025(3) 0.2029(3) 0.3239(3) 0.0505(15) Uani 1 1 d . . .
C16 C 0.8414(3) 0.1686(3) 0.3203(3) 0.0483(15) Uani 1 1 d . . .
H16 H 0.7865 0.1938 0.3190 0.058 Uiso 1 1 calc R . .
C17 C 0.8604(3) 0.0967(3) 0.3187(3) 0.0486(15) Uani 1 1 d . . .
C18 C 0.9434(3) 0.0594(3) 0.3212(3) 0.0485(15) Uani 1 1 d . . .
H18 H 0.9575 0.0117 0.3197 0.058 Uiso 1 1 calc R . .
N1 N 0.1042(11) 0.0455(9) 0.0551(7) 0.267(7) Uiso 1 1 d D . .
C19 C 0.0944(12) 0.1032(9) 0.0857(8) 0.243(7) Uiso 1 1 d D . .
H19 H 0.1429 0.1240 0.0781 0.292 Uiso 1 1 calc R . .
C20 C 0.0145(12) 0.1268(8) 0.1257(8) 0.231(7) Uiso 1 1 d D . .
H20 H 0.0055 0.1635 0.1480 0.277 Uiso 1 1 calc R . .
C21 C -0.0519(9) 0.0964(7) 0.1324(6) 0.179(5) Uiso 1 1 d D . .
H21 H -0.1079 0.1164 0.1570 0.215 Uiso 1 1 calc R . .
C22 C -0.0482(9) 0.0422(7) 0.1089(6) 0.159(4) Uiso 1 1 d D . .
H22 H -0.0983 0.0224 0.1189 0.191 Uiso 1 1 calc R . .
C23 C 0.0295(12) 0.0163(9) 0.0704(8) 0.244(8) Uiso 1 1 d D . .
H23 H 0.0346 -0.0229 0.0527 0.293 Uiso 1 1 calc R . .
N2 N 0.5297(17) 0.8228(17) 0.1170(18) 0.394(13) Uiso 1 1 d D . .
C24 C 0.584(3) 0.816(3) 0.054(3) 0.64(5) Uiso 1 1 d D . .
H24 H 0.5925 0.7738 0.0406 0.773 Uiso 1 1 calc R . .
C25 C 0.6264(18) 0.868(2) 0.0081(19) 0.391(16) Uiso 1 1 d D . .
H25 H 0.6633 0.8628 -0.0374 0.470 Uiso 1 1 calc R . .
C26 C 0.6147(15) 0.9270(15) 0.0294(16) 0.299(11) Uiso 1 1 d D . .
H26 H 0.6482 0.9626 0.0000 0.359 Uiso 1 1 calc R . .
C27 C 0.5578(15) 0.9365(15) 0.0904(15) 0.313(11) Uiso 1 1 d D . .
H27 H 0.5455 0.9798 0.1031 0.376 Uiso 1 1 calc R . .
C28 C 0.5181(10) 0.8827(12) 0.1336(10) 0.212(6) Uiso 1 1 d D . .
H28 H 0.4795 0.8881 0.1785 0.254 Uiso 1 1 calc R . .
N3 N 0.8307(18) 0.7102(14) 0.148(2) 0.464(15) Uiso 1 1 d D . .
C29 C 0.900(3) 0.6959(11) 0.1771(14) 0.391(15) Uiso 1 1 d D . .
H29 H 0.8852 0.6792 0.2264 0.470 Uiso 1 1 calc R . .
C30 C 0.984(2) 0.7038(13) 0.142(2) 0.439(18) Uiso 1 1 d D . .
H30 H 1.0261 0.6929 0.1655 0.526 Uiso 1 1 calc R . .
C31 C 1.0053(19) 0.7284(14) 0.071(2) 0.452(19) Uiso 1 1 d D . .
H31 H 1.0630 0.7357 0.0444 0.542 Uiso 1 1 calc R . .
C32 C 0.946(3) 0.7427(12) 0.0381(14) 0.393(15) Uiso 1 1 d D . .
H32 H 0.9648 0.7583 -0.0114 0.472 Uiso 1 1 calc R . .
C33 C 0.862(3) 0.7359(15) 0.071(2) 0.66(4) Uiso 1 1 d D . .
H33 H 0.8233 0.7478 0.0454 0.798 Uiso 1 1 calc R . .
O1W O 0.8676(7) 0.3019(6) 0.1487(6) 0.256(5) Uani 1 1 d . . .
O2W O 0.3974(8) 0.4856(5) 0.4786(6) 0.265(6) Uani 1 1 d . . .
O3W O 0.5580(8) 0.1521(9) 0.3907(15) 0.54(2) Uani 1 1 d . . .
O4W O 0.0300(6) 0.2873(7) 0.4203(6) 0.235(5) Uani 1 1 d . . .
O5W O 0.7365(8) 0.2268(5) 0.1827(6) 0.226(4) Uani 1 1 d . . .
O6W O 0.3314(8) 0.3573(6) 0.5078(6) 0.254(5) Uani 1 1 d . . .
O7W O 0.4166(10) 0.2201(8) 0.4755(11) 0.468(16) Uani 1 1 d . . .
O8W O 0.9740(10) 0.9553(11) 0.4868(7) 0.397(15) Uani 1 1 d . . .
O9W O 0.260(2) 0.6365(11) 0.325(2) 0.74(3) Uani 1 1 d . . .
O10W O 0.0759(15) 0.2854(11) 0.1686(15) 0.66(3) Uani 1 1 d . . .
O11W O 0.5458(15) 0.2641(15) 0.1938(17) 0.53(2) Uani 1 1 d . . .
O12W O 0.4090(19) 0.5140(10) 0.2808(16) 0.57(2) Uani 1 1 d . . .
O13W O 0.0209(15) 0.6373(14) 0.4761(13) 0.457(12) Uiso 1 1 d . . .
O14W O 0.891(2) 0.661(2) 0.352(2) 0.68(2) Uiso 1 1 d . . .
O15W O 0.808(2) 0.333(2) 0.0375(19) 0.618(19) Uiso 1 1 d . . .
O16 O 0.453(2) 0.206(2) 0.193(2) 0.43(3) Uiso 0.61(4) 1 d P A 1
O16' O 0.450(2) 0.166(2) 0.284(2) 0.30(3) Uiso 0.39(4) 1 d P A 2
O17 O 0.1122(15) 0.1470(13) 0.4365(14) 0.208(13) Uiso 0.48(3) 1 d P B 1
O17' O 0.1735(15) 0.1808(12) 0.3786(13) 0.216(13) Uiso 0.52(3) 1 d P B 2
O18 O 0.192(2) 0.1943(18) 0.159(2) 0.29(2) Uiso 0.46(4) 1 d P C 1
O18' O 0.221(2) 0.211(2) 0.210(2) 0.35(2) Uiso 0.54(4) 1 d P C 2

loop_
_atom_site_aniso_label
_atom_site_aniso_U_11
_atom_site_aniso_U_22
_atom_site_aniso_U_33
_atom_site_aniso_U_23
_atom_site_aniso_U_13
_atom_site_aniso_U_12
NiA 0.0428(4) 0.0368(4) 0.0833(7) -0.0213(4) -0.0307(4) 0.0067(3)
N1A 0.095(4) 0.061(4) 0.094(5) -0.031(4) -0.053(4) 0.012(3)
N2A 0.068(3) 0.061(4) 0.101(5) -0.013(3) -0.031(3) 0.005(3)
N3A 0.056(3) 0.048(3) 0.136(6) -0.036(3) -0.055(4) 0.010(3)
N4A 0.062(3) 0.075(4) 0.092(5) -0.035(3) -0.035(3) 0.012(3)
N5A 0.049(3) 0.042(3) 0.081(4) -0.024(3) -0.030(3) 0.007(2)
C1A 0.090(6) 0.201(12) 0.116(9) -0.032(8) -0.062(6) -0.013(6)
C2A 0.093(6) 0.161(10) 0.104(8) -0.040(7) -0.021(6) -0.029(6)
C3A 0.083(5) 0.101(6) 0.090(7) -0.037(5) -0.054(5) 0.016(4)
C4A 0.104(5) 0.084(6) 0.096(7) -0.041(5) -0.049(5) 0.034(4)
C5A 0.079(5) 0.099(6) 0.068(5) -0.013(4) -0.039(4) 0.002(4)
C6A 0.074(5) 0.084(6) 0.128(8) 0.002(5) -0.045(5) -0.021(4)
C7A 0.053(4) 0.060(5) 0.199(11) -0.018(6) -0.032(6) -0.015(4)
C8A 0.058(4) 0.073(5) 0.164(9) -0.064(5) -0.059(5) 0.014(4)
C9A 0.126(8) 0.129(9) 0.184(11) -0.108(8) -0.108(8) 0.046(7)
C10A 0.097(5) 0.119(8) 0.096(7) -0.039(5) -0.060(5) 0.004(5)
C11A 0.079(5) 0.073(5) 0.087(6) -0.009(4) -0.032(4) -0.007(4)
C12A 0.060(4) 0.061(4) 0.096(6) -0.011(4) -0.036(4) -0.006(3)
C13A 0.063(4) 0.056(4) 0.084(6) -0.026(4) -0.039(4) 0.004(3)
NiB 0.0452(4) 0.0293(4) 0.0819(7) -0.0185(4) -0.0203(4) 0.0034(3)
N1B 0.072(4) 0.075(5) 0.097(6) -0.006(4) -0.002(4) -0.003(3)
N2B 0.047(3) 0.043(3) 0.107(5) -0.027(3) -0.026(3) 0.007(2)
N3B 0.064(3) 0.053(3) 0.084(4) -0.022(3) -0.024(3) 0.008(3)
N4B 0.051(3) 0.037(3) 0.099(5) -0.026(3) -0.026(3) 0.003(2)
N5B 0.074(4) 0.063(4) 0.096(5) -0.026(4) -0.011(3) 0.008(3)
C1B 0.234(13) 0.091(9) 0.115(11) -0.010(7) -0.006(9) -0.021(8)
C2B 0.204(12) 0.112(10) 0.103(10) 0.002(9) 0.023(9) -0.043(9)
C3B 0.081(5) 0.077(7) 0.124(10) -0.019(7) 0.016(5) 0.003(5)
C4B 0.083(5) 0.082(6) 0.105(8) -0.016(5) 0.022(5) 0.000(4)
C5B 0.056(4) 0.047(4) 0.131(8) -0.020(5) -0.014(4) -0.007(3)
C6B 0.074(4) 0.070(5) 0.141(8) -0.059(6) -0.041(5) 0.004(4)
C7B 0.084(5) 0.080(6) 0.112(7) -0.029(5) -0.054(5) 0.010(4)
C8B 0.077(5) 0.077(6) 0.099(7) 0.003(5) -0.027(4) -0.002(4)
C9B 0.091(6) 0.078(6) 0.110(8) -0.003(5) -0.010(5) -0.023(4)
C10B 0.063(4) 0.041(4) 0.155(9) -0.009(5) -0.029(5) -0.014(3)
C11B 0.078(5) 0.077(6) 0.122(8) -0.046(5) -0.041(5) -0.005(4)
C12B 0.085(5) 0.126(8) 0.099(7) -0.045(6) -0.052(5) 0.008(5)
C13B 0.091(5) 0.080(6) 0.072(6) 0.009(5) -0.006(4) 0.005(4)
NiC 0.0448(4) 0.0441(5) 0.0931(7) -0.0319(4) -0.0302(4) 0.0035(3)
N1C 0.102(4) 0.066(4) 0.090(5) -0.034(4) -0.050(4) 0.004(3)
N2C 0.042(3) 0.051(3) 0.091(4) -0.032(3) -0.028(3) 0.002(2)
N3C 0.077(3) 0.055(3) 0.111(5) -0.025(3) -0.051(3) -0.003(3)
N4C 0.049(3) 0.056(3) 0.118(5) -0.035(3) -0.041(3) 0.007(2)
N5C 0.063(3) 0.054(3) 0.102(5) -0.038(3) -0.022(3) -0.002(3)
C1C 0.084(6) 0.190(11) 0.087(7) -0.022(7) -0.040(5) -0.013(6)
C2C 0.133(8) 0.142(9) 0.082(7) -0.034(6) -0.058(6) -0.016(6)
C3C 0.100(6) 0.077(5) 0.079(7) -0.031(5) -0.040(5) -0.001(4)
C4C 0.108(5) 0.052(5) 0.100(7) -0.026(4) -0.044(5) -0.011(4)
C5C 0.074(4) 0.046(4) 0.107(7) -0.021(4) -0.052(5) -0.002(3)
C6C 0.053(4) 0.066(5) 0.105(6) -0.041(4) -0.017(4) 0.009(3)
C7C 0.076(4) 0.068(5) 0.081(6) -0.030(4) -0.021(4) 0.000(4)
C8C 0.098(5) 0.071(5) 0.104(6) -0.026(5) -0.059(5) 0.006(4)
C9C 0.110(6) 0.067(5) 0.151(9) -0.015(5) -0.092(6) -0.006(5)
C10C 0.069(4) 0.058(5) 0.153(9) -0.021(5) -0.071(5) 0.004(3)
C11C 0.059(4) 0.083(6) 0.144(8) -0.069(6) -0.023(5) 0.013(4)
C12C 0.079(5) 0.087(6) 0.105(7) -0.051(5) -0.018(4) 0.000(4)
C13C 0.095(5) 0.064(5) 0.079(5) -0.028(4) -0.035(4) -0.003(4)
O1 0.059(2) 0.036(2) 0.112(4) -0.026(2) -0.042(2) 0.0000(18)
O2 0.096(4) 0.052(3) 0.292(9) -0.036(4) -0.126(5) 0.004(3)
O3 0.047(2) 0.040(2) 0.112(4) -0.033(2) -0.037(2) 0.0099(17)
O4 0.073(3) 0.057(3) 0.211(6) -0.065(3) -0.087(3) 0.026(2)
O5 0.050(2) 0.025(2) 0.103(4) -0.020(2) -0.024(2) 0.0089(17)
O6 0.052(2) 0.036(2) 0.174(5) -0.032(3) -0.037(3) -0.0008(19)
C1 0.045(3) 0.050(4) 0.124(6) -0.038(4) -0.040(4) 0.005(3)
C2 0.044(3) 0.037(3) 0.084(5) -0.023(3) -0.027(3) 0.006(3)
C3 0.052(4) 0.036(3) 0.087(5) -0.020(3) -0.026(3) 0.008(3)
C4 0.047(3) 0.031(3) 0.073(5) -0.021(3) -0.022(3) 0.003(2)
C5 0.047(3) 0.033(3) 0.070(4) -0.023(3) -0.027(3) 0.002(2)
C6 0.049(3) 0.041(3) 0.053(4) -0.019(3) -0.017(3) 0.007(3)
C7 0.043(3) 0.031(3) 0.070(4) -0.019(3) -0.021(3) 0.001(2)
C8 0.049(3) 0.031(3) 0.069(4) -0.019(3) -0.017(3) 0.002(2)
C9 0.044(3) 0.031(3) 0.090(5) -0.023(3) -0.027(3) 0.008(2)
O7 0.051(2) 0.040(2) 0.105(4) -0.030(2) -0.039(2) 0.0128(17)
O8 0.098(4) 0.095(4) 0.482(14) -0.168(7) -0.181(6) 0.061(3)
O9 0.049(2) 0.032(2) 0.123(4) -0.029(2) -0.034(2) 0.0101(18)
O10 0.055(3) 0.044(3) 0.231(7) -0.052(3) -0.055(3) 0.001(2)
O11 0.053(2) 0.044(3) 0.113(4) -0.033(2) -0.037(2) 0.0008(19)
O12 0.062(3) 0.052(3) 0.196(6) -0.052(3) -0.073(3) 0.013(2)
C10 0.052(4) 0.044(4) 0.144(7) -0.048(4) -0.054(4) 0.025(3)
C11 0.054(4) 0.031(3) 0.092(5) -0.021(3) -0.026(3) 0.005(3)
C12 0.050(3) 0.033(3) 0.098(5) -0.026(3) -0.031(3) 0.003(3)
C13 0.043(3) 0.039(3) 0.100(5) -0.033(3) -0.031(3) 0.013(3)
C14 0.043(3) 0.035(3) 0.095(5) -0.027(3) -0.028(3) 0.004(2)
C15 0.046(3) 0.026(3) 0.079(5) -0.019(3) -0.020(3) 0.004(2)
C16 0.034(3) 0.035(3) 0.079(5) -0.022(3) -0.025(3) 0.010(2)
C17 0.042(3) 0.038(3) 0.073(4) -0.023(3) -0.025(3) 0.004(2)
C18 0.049(3) 0.027(3) 0.078(5) -0.021(3) -0.031(3) 0.007(2)
O1W 0.264(11) 0.182(10) 0.225(11) -0.054(8) 0.008(9) 0.012(8)
O2W 0.303(11) 0.155(8) 0.204(10) -0.083(7) 0.090(9) -0.019(8)
O3W 0.209(11) 0.290(17) 1.00(5) -0.42(3) 0.19(2) -0.100(11)
O4W 0.183(8) 0.322(15) 0.247(11) -0.128(10) -0.087(7) -0.017(8)
O5W 0.330(12) 0.142(7) 0.277(12) -0.105(8) -0.160(10) 0.004(8)
O6W 0.355(14) 0.234(12) 0.226(11) 0.016(9) -0.174(10) -0.092(11)
O7W 0.338(15) 0.239(15) 0.63(3) -0.200(17) 0.242(18) -0.195(14)
O8W 0.311(16) 0.59(4) 0.182(12) -0.168(15) -0.101(10) 0.25(2)
O9W 0.84(5) 0.28(2) 1.52(9) -0.17(3) -0.87(6) -0.12(3)
O10W 0.46(3) 0.28(2) 0.64(4) 0.14(2) 0.20(3) 0.10(2)
O11W 0.45(3) 0.57(4) 0.84(5) -0.46(4) -0.45(3) 0.22(3)
O12W 0.86(4) 0.290(19) 0.97(5) -0.29(3) -0.79(5) 0.16(2)

loop_
_atom_type_symbol
_atom_type_description
_atom_type_scat_dispersion_real
_atom_type_scat_dispersion_imag
_atom_type_scat_source
C C 0.0033 0.0016 'International Tables Vol C Tables 4.2.6.8 and 6.1.1.4'
H H 0.0000 0.0000 'International Tables Vol C Tables 4.2.6.8 and 6.1.1.4'
N N 0.0061 0.0033 'International Tables Vol C Tables 4.2.6.8 and 6.1.1.4'
O O 0.0106 0.0060 'International Tables Vol C Tables 4.2.6.8 and 6.1.1.4'
Ni Ni 0.3393 1.1124 'International Tables Vol C Tables 4.2.6.8 and 6.1.1.4'

loop_
_geom_angle_atom_site_label_1
_geom_angle_atom_site_label_2
_geom_angle_atom_site_label_3
_geom_angle
_geom_angle_site_symmetry_1
_geom_angle_site_symmetry_3
N4A NiA N3A 95.9(2) . .
N4A NiA N5A 85.4(2) . .
N3A NiA N5A 178.3(2) . .
N4A NiA N2A 178.5(2) . .
N3A NiA N2A 85.5(2) . .
N5A NiA N2A 93.3(2) . .
N4A NiA O3 92.16(18) . .
N3A NiA O3 86.87(17) . .
N5A NiA O3 94.30(16) . .
N2A NiA O3 88.57(19) . .
N4A NiA O7 88.05(18) . .
N3A NiA O7 92.86(17) . .
N5A NiA O7 85.97(15) . .
N2A NiA O7 91.23(19) . .
O3 NiA O7 179.67(18) . .
C13A N1A C5A 117.3(6) . .
C13A N1A C4A 118.6(6) . .
C5A N1A C4A 115.5(7) . .
C5A N2A C6A 113.4(6) . .
C5A N2A NiA 113.3(4) . .
C6A N2A NiA 106.0(5) . .
C5A N2A H2A 108.0 . .
C6A N2A H2A 107.9 . .
NiA N2A H2A 108.0 . .
C7A N3A C8A 114.8(6) . .
C7A N3A NiA 106.3(5) . .
C8A N3A NiA 116.4(4) . .
C7A N3A H3A 106.2 . .
C8A N3A H3A 106.2 . .
NiA N3A H3A 106.1 . .
C10A N4A C11A 114.5(6) . .
C10A N4A NiA 115.6(5) . .
C11A N4A NiA 106.2(4) . .
C10A N4A H4A 106.7 . .
C11A N4A H4A 106.6 . .
NiA N4A H4A 106.6 . .
C12A N5A C13A 115.3(5) . .
C12A N5A NiA 105.7(4) . .
C13A N5A NiA 114.8(4) . .
C12A N5A H5A 106.8 . .
C13A N5A H5A 106.8 . .
NiA N5A H5A 106.8 . .
C3A C1A C1C 121.5(7) . 2_665
C3A C1A H1A 119.3 . .
C1C C1A H1A 119.3 2_665 .
C3A C2A C2C 122.9(8) . 2_665
C3A C2A H2A1 118.5 . .
C2C C2A H2A1 118.5 2_665 .
C2A C3A C1A 115.3(8) . .
C2A C3A C4A 121.4(8) . .
C1A C3A C4A 123.3(7) . .
N1A C4A C3A 112.9(6) . .
N1A C4A H4A1 109.0 . .
C3A C4A H4A1 109.0 . .
N1A C4A H4A2 109.0 . .
C3A C4A H4A2 109.0 . .
H4A1 C4A H4A2 107.8 . .
N1A C5A N2A 113.5(6) . .
N1A C5A H5A1 108.9 . .
N2A C5A H5A1 108.9 . .
N1A C5A H5A2 108.8 . .
N2A C5A H5A2 108.9 . .
H5A1 C5A H5A2 107.7 . .
C7A C6A N2A 107.6(6) . .
C7A C6A H6A1 110.2 . .
N2A C6A H6A1 110.3 . .
C7A C6A H6A2 110.2 . .
N2A C6A H6A2 110.1 . .
H6A1 C6A H6A2 108.5 . .
N3A C7A C6A 110.9(6) . .
N3A C7A H7A1 109.5 . .
C6A C7A H7A1 109.5 . .
N3A C7A H7A2 109.4 . .
C6A C7A H7A2 109.5 . .
H7A1 C7A H7A2 108.1 . .
N3A C8A C9A 111.3(6) . .
N3A C8A H8A1 109.4 . .
C9A C8A H8A1 109.3 . .
N3A C8A H8A2 109.4 . .
C9A C8A H8A2 109.4 . .
H8A1 C8A H8A2 108.0 . .
C8A C9A C10A 117.9(7) . .
C8A C9A H9A1 107.8 . .
C10A C9A H9A1 107.9 . .
C8A C9A H9A2 107.8 . .
C10A C9A H9A2 107.8 . .
H9A1 C9A H9A2 107.1 . .
N4A C10A C9A 112.5(7) . .
N4A C10A H10A 109.1 . .
C9A C10A H10A 109.1 . .
N4A C10A H10B 109.1 . .
C9A C10A H10B 109.0 . .
H10A C10A H10B 107.8 . .
N4A C11A C12A 108.6(6) . .
N4A C11A H11A 110.0 . .
C12A C11A H11A 110.0 . .
N4A C11A H11B 109.9 . .
C12A C11A H11B 110.0 . .
H11A C11A H11B 108.4 . .
N5A C12A C11A 109.5(5) . .
N5A C12A H12A 109.8 . .
C11A C12A H12A 109.8 . .
N5A C12A H12B 109.8 . .
C11A C12A H12B 109.8 . .
H12A C12A H12B 108.2 . .
N1A C13A N5A 115.3(5) . .
N1A C13A H13A 108.4 . .
N5A C13A H13A 108.4 . .
N1A C13A H13B 108.5 . .
N5A C13A H13B 108.5 . .
H13A C13A H13B 107.5 . .
N2B NiB N4B 178.9(2) . .
N2B NiB N3B 85.7(2) . .
N4B NiB N3B 94.6(2) . .
N2B NiB N5B 94.1(2) . .
N4B NiB N5B 85.7(2) . .
N3B NiB N5B 179.2(2) . .
N2B NiB O9 93.63(17) . .
N4B NiB O9 87.43(16) . .
N3B NiB O9 92.88(19) . .
N5B NiB O9 87.9(2) . .
N2B NiB O5 86.98(17) . .
N4B NiB O5 91.95(16) . .
N3B NiB O5 88.09(19) . .
N5B NiB O5 91.1(2) . .
O9 NiB O5 178.88(16) . .
C5B N1B C4B 117.6(7) . .
C5B N1B C13B 116.4(6) . .
C4B N1B C13B 114.5(8) . .
C6B N2B C5B 113.8(6) . .
C6B N2B NiB 106.9(4) . .
C5B N2B NiB 114.8(4) . .
C6B N2B H2B 107.0 . .
C5B N2B H2B 107.0 . .
NiB N2B H2B 107.0 . .
C7B N3B C8B 113.7(6) . .
C7B N3B NiB 105.6(4) . .
C8B N3B NiB 115.3(5) . .
C7B N3B H3B 107.2 . .
C8B N3B H3B 107.2 . .
NiB N3B H3B 107.3 . .
C11B N4B C10B 114.6(6) . .
C11B N4B NiB 106.6(4) . .
C10B N4B NiB 116.3(4) . .
C11B N4B H4B 106.2 . .
C10B N4B H4B 106.2 . .
NiB N4B H4B 106.2 . .
C12B N5B C13B 113.6(6) . .
C12B N5B NiB 106.6(4) . .
C13B N5B NiB 112.4(5) . .
C12B N5B H5B 108.0 . .
C13B N5B H5B 108.0 . .
NiB N5B H5B 108.0 . .
C2B C1B C3B 122.2(12) 2_765 .
C2B C1B H1B 119.0 2_765 .
C3B C1B H1B 118.8 . .
C3B C2B C1B 123.7(12) . 2_765
C3B C2B H2B1 118.2 . .
C1B C2B H2B1 118.2 2_765 .
C2B C3B C1B 114.2(12) . .
C2B C3B C4B 122.3(11) . .
C1B C3B C4B 123.3(12) . .
N1B C4B C3B 112.0(7) . .
N1B C4B H4B1 109.3 . .
C3B C4B H4B1 109.3 . .
N1B C4B H4B2 109.1 . .
C3B C4B H4B2 109.2 . .
H4B1 C4B H4B2 107.9 . .
N1B C5B N2B 114.6(6) . .
N1B C5B H5B1 108.6 . .
N2B C5B H5B1 108.6 . .
N1B C5B H5B2 108.6 . .
N2B C5B H5B2 108.6 . .
H5B1 C5B H5B2 107.6 . .
N2B C6B C7B 108.1(6) . .
N2B C6B H6B1 110.1 . .
C7B C6B H6B1 110.0 . .
N2B C6B H6B2 110.1 . .
C7B C6B H6B2 110.1 . .
H6B1 C6B H6B2 108.4 . .
N3B C7B C6B 110.0(6) . .
N3B C7B H7B1 109.6 . .
C6B C7B H7B1 109.6 . .
N3B C7B H7B2 109.7 . .
C6B C7B H7B2 109.7 . .
H7B1 C7B H7B2 108.2 . .
C9B C8B N3B 111.8(6) . .
C9B C8B H8B1 109.2 . .
N3B C8B H8B1 109.2 . .
C9B C8B H8B2 109.3 . .
N3B C8B H8B2 109.3 . .
H8B1 C8B H8B2 107.9 . .
C8B C9B C10B 116.4(7) . .
C8B C9B H9B1 108.2 . .
C10B C9B H9B1 108.3 . .
C8B C9B H9B2 108.1 . .
C10B C9B H9B2 108.1 . .
H9B1 C9B H9B2 107.3 . .
N4B C10B C9B 113.5(6) . .
N4B C10B H10C 108.9 . .
C9B C10B H10C 108.9 . .
N4B C10B H10D 108.8 . .
C9B C10B H10D 108.8 . .
H10C C10B H10D 107.7 . .
N4B C11B C12B 110.1(6) . .
N4B C11B H11C 109.6 . .
C12B C11B H11C 109.6 . .
N4B C11B H11D 109.7 . .
C12B C11B H11D 109.7 . .
H11C C11B H11D 108.2 . .
N5B C12B C11B 108.6(6) . .
N5B C12B H12C 110.0 . .
C11B C12B H12C 110.0 . .
N5B C12B H12D 110.0 . .
C11B C12B H12D 110.0 . .
H12C C12B H12D 108.3 . .
N1B C13B N5B 113.8(6) . .
N1B C13B H13C 108.8 . .
N5B C13B H13C 108.8 . .
N1B C13B H13D 108.8 . .
N5B C13B H13D 108.8 . .
H13C C13B H13D 107.7 . .
N3C NiC N2C 85.8(2) . .
N3C NiC N4C 94.7(2) . .
N2C NiC N4C 178.65(19) . .
N3C NiC N5C 178.79(19) . .
N2C NiC N5C 93.9(2) . .
N4C NiC N5C 85.6(2) . .
N3C NiC O11 91.37(19) . .
N2C NiC O11 93.26(16) . .
N4C NiC O11 87.99(17) . .
N5C NiC O11 89.82(19) . .
N3C NiC O1 88.39(19) . .
N2C NiC O1 86.38(16) . .
N4C NiC O1 92.37(17) . .
N5C NiC O1 90.42(19) . .
O11 NiC O1 179.59(16) . .
C5C N1C C13C 117.6(6) . .
C5C N1C C4C 115.9(6) . .
C13C N1C C4C 115.1(6) . .
C6C N2C C5C 115.2(5) . .
C6C N2C NiC 104.7(4) . .
C5C N2C NiC 115.1(4) . .
C6C N2C H2C 107.1 . .
C5C N2C H2C 107.1 . .
NiC N2C H2C 107.1 . .
C7C N3C C8C 113.2(5) . .
C7C N3C NiC 107.2(4) . .
C8C N3C NiC 115.3(4) . .
C7C N3C H3C 106.9 . .
C8C N3C H3C 106.9 . .
NiC N3C H3C 106.9 . .
C10C N4C C11C 114.0(6) . .
C10C N4C NiC 116.3(4) . .
C11C N4C NiC 106.0(4) . .
C10C N4C H4C 106.7 . .
C11C N4C H4C 106.6 . .
NiC N4C H4C 106.6 . .
C13C N5C C12C 112.9(5) . .
C13C N5C NiC 113.7(4) . .
C12C N5C NiC 106.2(4) . .
C13C N5C H5C 107.9 . .
C12C N5C H5C 108.0 . .
NiC N5C H5C 108.0 . .
C3C C1C C1A 122.1(8) . 2_665
C3C C1C H1C 118.9 . .
C1A C1C H1C 119.0 2_665 .
C3C C2C C2A 121.1(8) . 2_665
C3C C2C H2C1 119.4 . .
C2A C2C H2C1 119.4 2_665 .
C1C C3C C2C 117.1(8) . .
C1C C3C C4C 121.4(8) . .
C2C C3C C4C 121.5(7) . .
N1C C4C C3C 112.1(6) . .
N1C C4C H4C1 109.2 . .
C3C C4C H4C1 109.2 . .
N1C C4C H4C2 109.2 . .
C3C C4C H4C2 109.2 . .
H4C1 C4C H4C2 107.9 . .
N1C C5C N2C 115.0(5) . .
N1C C5C H5C1 108.5 . .
N2C C5C H5C1 108.5 . .
N1C C5C H5C2 108.5 . .
N2C C5C H5C2 108.5 . .
H5C1 C5C H5C2 107.5 . .
N2C C6C C7C 111.4(5) . .
N2C C6C H6C1 109.3 . .
C7C C6C H6C1 109.4 . .
N2C C6C H6C2 109.4 . .
C7C C6C H6C2 109.3 . .
H6C1 C6C H6C2 108.0 . .
N3C C7C C6C 107.4(5) . .
N3C C7C H7C1 110.3 . .
C6C C7C H7C1 110.3 . .
N3C C7C H7C2 110.2 . .
C6C C7C H7C2 110.2 . .
H7C1 C7C H7C2 108.5 . .
N3C C8C C9C 111.3(6) . .
N3C C8C H8C1 109.4 . .
C9C C8C H8C1 109.4 . .
N3C C8C H8C2 109.4 . .
C9C C8C H8C2 109.4 . .
H8C1 C8C H8C2 108.0 . .
C8C C9C C10C 115.1(7) . .
C8C C9C H9C1 108.5 . .
C10C C9C H9C1 108.5 . .
C8C C9C H9C2 108.5 . .
C10C C9C H9C2 108.5 . .
H9C1 C9C H9C2 107.5 . .
N4C C10C C9C 114.0(6) . .
N4C C10C H10E 108.7 . .
C9C C10C H10E 108.8 . .
N4C C10C H10F 108.7 . .
C9C C10C H10F 108.8 . .
H10E C10C H10F 107.6 . .
N4C C11C C12C 109.4(5) . .
N4C C11C H11E 109.8 . .
C12C C11C H11E 109.8 . .
N4C C11C H11F 109.8 . .
C12C C11C H11F 109.8 . .
H11E C11C H11F 108.2 . .
N5C C12C C11C 107.9(6) . .
N5C C12C H12E 110.1 . .
C11C C12C H12E 110.1 . .
N5C C12C H12F 110.1 . .
C11C C12C H12F 110.1 . .
H12E C12C H12F 108.4 . .
N1C C13C N5C 114.6(5) . .
N1C C13C H13E 108.6 . .
N5C C13C H13E 108.6 . .
N1C C13C H13F 108.6 . .
N5C C13C H13F 108.6 . .
H13E C13C H13F 107.6 . .
C1 O1 NiC 131.3(3) . .
C2 O3 NiA 132.0(3) . .
C3 O5 NiB 135.0(4) . .
O2 C1 O1 124.7(5) . .
O2 C1 C4 117.4(6) . 1_545
O1 C1 C4 117.8(5) . 1_545
O4 C2 O3 124.5(5) . .
O4 C2 C6 118.3(5) . .
O3 C2 C6 117.1(5) . .
O5 C3 O6 124.5(5) . .
O5 C3 C8 117.7(5) . .
O6 C3 C8 117.8(5) . .
C9 C4 C5 118.3(5) . .
C9 C4 C1 119.3(5) . 1_565
C5 C4 C1 122.3(5) . 1_565
C6 C5 C4 120.9(5) . .
C6 C5 H5 119.5 . .
C4 C5 H5 119.5 . .
C5 C6 C7 119.7(5) . .
C5 C6 C2 121.3(5) . .
C7 C6 C2 119.0(5) . .
C8 C7 C6 121.3(5) . .
C8 C7 H7 119.4 . .
C6 C7 H7 119.3 . .
C7 C8 C9 118.3(5) . .
C7 C8 C3 121.1(5) . .
C9 C8 C3 120.6(5) . .
C4 C9 C8 121.4(5) . .
C4 C9 H9 119.3 . .
C8 C9 H9 119.3 . .
C10 O7 NiA 132.5(3) . .
C11 O9 NiB 134.7(4) . .
C12 O11 NiC 133.5(3) . .
O7 C10 O8 123.1(5) . .
O7 C10 C13 120.0(5) . 1_465
O8 C10 C13 116.8(5) . 1_465
O10 C11 O9 125.2(5) . .
O10 C11 C15 117.9(5) . .
O9 C11 C15 116.9(5) . .
O11 C12 O12 123.7(5) . .
O11 C12 C17 118.2(5) . .
O12 C12 C17 118.0(5) . .
C18 C13 C14 119.4(4) . .
C18 C13 C10 120.7(5) . 1_645
C14 C13 C10 120.0(5) . 1_645
C15 C14 C13 120.6(5) . .
C15 C14 H14 119.7 . .
C13 C14 H14 119.7 . .
C14 C15 C16 119.7(5) . .
C14 C15 C11 119.7(5) . .
C16 C15 C11 120.6(4) . .
C15 C16 C17 121.4(4) . .
C15 C16 H16 119.3 . .
C17 C16 H16 119.3 . .
C16 C17 C18 118.6(4) . .
C16 C17 C12 120.1(4) . .
C18 C17 C12 121.4(5) . .
C13 C18 C17 120.3(5) . .
C13 C18 H18 119.8 . .
C17 C18 H18 119.8 . .
C23 N1 C19 117.4(18) . .
C20 C19 N1 118.5(18) . .
C20 C19 H19 120.7 . .
N1 C19 H19 120.8 . .
C21 C20 C19 117.6(18) . .
C21 C20 H20 121.2 . .
C19 C20 H20 121.2 . .
C22 C21 C20 127.7(16) . .
C22 C21 H21 116.1 . .
C20 C21 H21 116.2 . .
C21 C22 C23 116.7(16) . .
C21 C22 H22 121.6 . .
C23 C22 H22 121.7 . .
C22 C23 N1 121.9(18) . .
C22 C23 H23 119.0 . .
N1 C23 H23 119.1 . .
C28 N2 C24 117(4) . .
C25 C24 N2 123(5) . .
C25 C24 H24 118.3 . .
N2 C24 H24 119.1 . .
C24 C25 C26 117(5) . .
C24 C25 H25 121.9 . .
C26 C25 H25 120.8 . .
C27 C26 C25 121(3) . .
C27 C26 H26 119.3 . .
C25 C26 H26 119.2 . .
C26 C27 C28 118(3) . .
C26 C27 H27 121.3 . .
C28 C27 H27 121.1 . .
N2 C28 C27 123(3) . .
N2 C28 H28 118.1 . .
C27 C28 H28 118.4 . .
C29 N3 C33 111(2) . .
C30 C29 N3 127(2) . .
C30 C29 H29 116.9 . .
N3 C29 H29 115.7 . .
C29 C30 C31 116(2) . .
C29 C30 H30 121.4 . .
C31 C30 H30 122.9 . .
C32 C31 C30 122(2) . .
C32 C31 H31 119.5 . .
C30 C31 H31 118.6 . .
C33 C32 C31 124(3) . .
C33 C32 H32 118.8 . .
C31 C32 H32 117.5 . .
C32 C33 N3 120(3) . .
C32 C33 H33 119.1 . .
N3 C33 H33 120.7 . .

loop_
_geom_bond_atom_site_label_1
_geom_bond_atom_site_label_2
_geom_bond_distance
_geom_bond_site_symmetry_2
NiA N4A 2.039(6) .
NiA N3A 2.046(5) .
NiA N5A 2.053(4) .
NiA N2A 2.067(6) .
NiA O3 2.164(3) .
NiA O7 2.204(3) .
N1A C13A 1.389(8) .
N1A C5A 1.444(9) .
N1A C4A 1.461(9) .
N2A C5A 1.491(8) .
N2A C6A 1.510(9) .
N2A H2A 0.9100 .
N3A C7A 1.467(10) .
N3A C8A 1.490(9) .
N3A H3A 0.9100 .
N4A C10A 1.472(8) .
N4A C11A 1.477(8) .
N4A H4A 0.9100 .
N5A C12A 1.474(8) .
N5A C13A 1.482(7) .
N5A H5A 0.9100 .
C1A C3A 1.386(11) .
C1A C1C 1.393(11) 2_665
C1A H1A 0.9300 .
C2A C3A 1.341(10) .
C2A C2C 1.398(11) 2_665
C2A H2A1 0.9300 .
C3A C4A 1.495(10) .
C4A H4A1 0.9700 .
C4A H4A2 0.9700 .
C5A H5A1 0.9700 .
C5A H5A2 0.9700 .
C6A C7A 1.487(11) .
C6A H6A1 0.9700 .
C6A H6A2 0.9700 .
C7A H7A1 0.9700 .
C7A H7A2 0.9700 .
C8A C9A 1.507(12) .
C8A H8A1 0.9700 .
C8A H8A2 0.9700 .
C9A C10A 1.512(12) .
C9A H9A1 0.9700 .
C9A H9A2 0.9700 .
C10A H10A 0.9700 .
C10A H10B 0.9700 .
C11A C12A 1.483(9) .
C11A H11A 0.9700 .
C11A H11B 0.9700 .
C12A H12A 0.9700 .
C12A H12B 0.9700 .
C13A H13A 0.9700 .
C13A H13B 0.9700 .
NiB N2B 2.043(5) .
NiB N4B 2.044(4) .
NiB N3B 2.054(6) .
NiB N5B 2.062(6) .
NiB O9 2.134(4) .
NiB O5 2.158(3) .
N1B C5B 1.407(10) .
N1B C4B 1.458(9) .
N1B C13B 1.461(10) .
N2B C6B 1.479(9) .
N2B C5B 1.488(9) .
N2B H2B 0.9100 .
N3B C7B 1.463(8) .
N3B C8B 1.499(9) .
N3B H3B 0.9100 .
N4B C11B 1.473(9) .
N4B C10B 1.472(9) .
N4B H4B 0.9100 .
N5B C12B 1.483(8) .
N5B C13B 1.494(9) .
N5B H5B 0.9100 .
C1B C2B 1.357(15) 2_765
C1B C3B 1.358(13) .
C1B H1B 0.9300 .
C2B C3B 1.304(15) .
C2B C1B 1.357(15) 2_765
C2B H2B1 0.9300 .
C3B C4B 1.504(13) .
C4B H4B1 0.9700 .
C4B H4B2 0.9700 .
C5B H5B1 0.9700 .
C5B H5B2 0.9700 .
C6B C7B 1.510(10) .
C6B H6B1 0.9700 .
C6B H6B2 0.9700 .
C7B H7B1 0.9700 .
C7B H7B2 0.9700 .
C8B C9B 1.463(10) .
C8B H8B1 0.9700 .
C8B H8B2 0.9700 .
C9B C10B 1.527(11) .
C9B H9B1 0.9700 .
C9B H9B2 0.9700 .
C10B H10C 0.9700 .
C10B H10D 0.9700 .
C11B C12B 1.511(11) .
C11B H11C 0.9700 .
C11B H11D 0.9700 .
C12B H12C 0.9700 .
C12B H12D 0.9700 .
C13B H13C 0.9700 .
C13B H13D 0.9700 .
NiC N3C 2.038(6) .
NiC N2C 2.063(4) .
NiC N4C 2.071(5) .
NiC N5C 2.076(6) .
NiC O11 2.162(4) .
NiC O1 2.177(4) .
N1C C5C 1.424(8) .
N1C C13C 1.455(8) .
N1C C4C 1.484(8) .
N2C C6C 1.472(8) .
N2C C5C 1.486(8) .
N2C H2C 0.9100 .
N3C C7C 1.491(8) .
N3C C8C 1.506(8) .
N3C H3C 0.9100 .
N4C C10C 1.415(8) .
N4C C11C 1.473(9) .
N4C H4C 0.9100 .
N5C C13C 1.481(8) .
N5C C12C 1.479(8) .
N5C H5C 0.9100 .
C1C C3C 1.338(10) .
C1C C1A 1.393(11) 2_665
C1C H1C 0.9300 .
C2C C3C 1.354(11) .
C2C C2A 1.398(11) 2_665
C2C H2C1 0.9300 .
C3C C4C 1.494(10) .
C4C H4C1 0.9700 .
C4C H4C2 0.9700 .
C5C H5C1 0.9700 .
C5C H5C2 0.9700 .
C6C C7C 1.494(9) .
C6C H6C1 0.9700 .
C6C H6C2 0.9700 .
C7C H7C1 0.9700 .
C7C H7C2 0.9700 .
C8C C9C 1.524(10) .
C8C H8C1 0.9700 .
C8C H8C2 0.9700 .
C9C C10C 1.541(11) .
C9C H9C1 0.9700 .
C9C H9C2 0.9700 .
C10C H10E 0.9700 .
C10C H10F 0.9700 .
C11C C12C 1.542(10) .
C11C H11E 0.9700 .
C11C H11F 0.9700 .
C12C H12E 0.9700 .
C12C H12F 0.9700 .
C13C H13E 0.9700 .
C13C H13F 0.9700 .
O1 C1 1.256(7) .
O2 C1 1.237(7) .
O3 C2 1.246(6) .
O4 C2 1.238(6) .
O5 C3 1.261(6) .
O6 C3 1.267(6) .
C1 C4 1.510(8) 1_545
C2 C6 1.522(7) .
C3 C8 1.511(7) .
C4 C9 1.385(7) .
C4 C5 1.405(7) .
C4 C1 1.510(8) 1_565
C5 C6 1.357(7) .
C5 H5 0.9300 .
C6 C7 1.393(7) .
C7 C8 1.376(7) .
C7 H7 0.9300 .
C8 C9 1.396(7) .
C9 H9 0.9300 .
O7 C10 1.239(6) .
O8 C10 1.244(7) .
O9 C11 1.248(6) .
O10 C11 1.239(6) .
O11 C12 1.246(6) .
O12 C12 1.253(6) .
C10 C13 1.493(7) 1_465
C11 C15 1.524(7) .
C12 C17 1.494(7) .
C13 C18 1.395(7) .
C13 C14 1.404(7) .
C13 C10 1.493(7) 1_645
C14 C15 1.378(7) .
C14 H14 0.9300 .
C15 C16 1.381(7) .
C16 C17 1.400(7) .
C16 H16 0.9300 .
C17 C18 1.405(7) .
C18 H18 0.9300 .
N1 C23 1.383(15) .
N1 C19 1.417(16) .
C19 C20 1.329(13) .
C19 H19 0.9300 .
C20 C21 1.321(12) .
C20 H20 0.9300 .
C21 C22 1.288(11) .
C21 H21 0.9300 .
C22 C23 1.307(12) .
C22 H22 0.9300 .
C23 H23 0.9300 .
N2 C28 1.29(3) .
N2 C24 1.30(3) .
C24 C25 1.31(2) .
C24 H24 0.9300 .
C25 C26 1.33(2) .
C25 H25 0.9300 .
C26 C27 1.297(18) .
C26 H26 0.9300 .
C27 C28 1.312(18) .
C27 H27 0.9300 .
C28 H28 0.9300 .
N3 C29 1.427(18) .
N3 C33 1.44(2) .
C29 C30 1.329(15) .
C29 H29 0.9300 .
C30 C31 1.341(15) .
C30 H30 0.9300 .
C31 C32 1.322(15) .
C31 H31 0.9300 .
C32 C33 1.319(16) .
C32 H32 0.9300 .
C33 H33 0.9300 .
